data_2203420
loop_
_publ_author_name
'Yang, Shi-Ping'
'Chen, Hong-Mei'
'Znang, Fan'
'Chen, Qiong Qiong'
'Yu, Xi-Bin'
'Huang, Ji-Guang'
'Xu, Han-Hong'

_publ_section_title
;
 Rotenone--acetic acid (2/1)
;
_journal_issue 4
_journal_name_full 'Acta Crystallographica Section E'
_journal_page_first o532
_journal_page_last o534
_journal_paper_doi 10.1107/S1600536804004817
_journal_volume 60
_journal_year 2004
_chemical_formula_iupac '2C23 H22 O6 , C2 H4 O2'
_chemical_formula_moiety '2C23 H22 O6 , C2 H4 O2'
_chemical_formula_sum 'C48 H48 O14'
_chemical_formula_weight 848.86
_chemical_name_systematic
;
Rotenone--acetic acid (2/1)
;
_space_group_IT_number 4
_symmetry_cell_setting monoclinic
_symmetry_space_group_name_Hall 'P 2yb'
_symmetry_space_group_name_H-M 'P 1 21 1'
_atom_sites_solution_hydrogens geom
_atom_sites_solution_primary direct
_atom_sites_solution_secondary difmap
_audit_creation_method SHELXL97
_cell_angle_alpha 90.00
_cell_angle_beta 92.652(4)
_cell_angle_gamma 90.00
_cell_formula_units_Z 2
_cell_length_a 9.1356(16)
_cell_length_b 15.359(3)
_cell_length_c 15.082(3)
_cell_measurement_reflns_used 2045
_cell_measurement_temperature 293(2)
_cell_measurement_theta_max 39.857
_cell_measurement_theta_min 5.111
_cell_volume 2113.9(7)
_computing_cell_refinement SMART
_computing_data_collection 'SMART (Bruker, 1998)'
_computing_data_reduction 'SHELXTL (Sheldrick, 1995)'
_computing_molecular_graphics 'ORTEP-3 for Windows (Farrugia, 1997) and CAMERON (Watkin et al., 1993)'
_computing_publication_material SHELXTL
_computing_structure_refinement 'SHELXL97 (Sheldrick, 1997)'
_computing_structure_solution 'SHELXS97 (Sheldrick, 1997)'
_diffrn_ambient_temperature 293(2)
_diffrn_measured_fraction_theta_full 0.965
_diffrn_measured_fraction_theta_max 0.965
_diffrn_measurement_device_type 'Bruker SMART CCD area-detector'
_diffrn_measurement_method '\f and \w'
_diffrn_radiation_monochromator graphite
_diffrn_radiation_source 'fine-focus sealed tube'
_diffrn_radiation_type MoK\a
_diffrn_radiation_wavelength 0.71073
_diffrn_reflns_av_R_equivalents 0.0517
_diffrn_reflns_av_sigmaI/netI 0.0823
_diffrn_reflns_limit_h_max 12
_diffrn_reflns_limit_h_min -11
_diffrn_reflns_limit_k_max 10
_diffrn_reflns_limit_k_min -20
_diffrn_reflns_limit_l_max 19
_diffrn_reflns_limit_l_min -19
_diffrn_reflns_number 12858
_diffrn_reflns_theta_full 27.87
_diffrn_reflns_theta_max 28.30
_diffrn_reflns_theta_min 1.89
_diffrn_standards_decay_% 0.1
_diffrn_standards_interval_count 0
_diffrn_standards_interval_time 0
_diffrn_standards_number 0
_exptl_absorpt_coefficient_mu 0.098
_exptl_absorpt_correction_T_max 0.994
_exptl_absorpt_correction_T_min 0.952
_exptl_absorpt_correction_type multi-scan
_exptl_absorpt_process_details '(SADABS; Bruker, 1998)'
_exptl_crystal_colour colourless
_exptl_crystal_density_diffrn 1.334
_exptl_crystal_density_meas ?
_exptl_crystal_density_method .
_exptl_crystal_description block
_exptl_crystal_F_000 896
_exptl_crystal_size_max 0.506
_exptl_crystal_size_mid 0.203
_exptl_crystal_size_min 0.063
_refine_diff_density_max 0.388
_refine_diff_density_min -0.308
_refine_ls_extinction_method none
_refine_ls_goodness_of_fit_ref 0.953
_refine_ls_hydrogen_treatment constr
_refine_ls_matrix_type full
_refine_ls_number_parameters 566
_refine_ls_number_reflns 5048
_refine_ls_number_restraints 1
_refine_ls_restrained_S_all 0.953
_refine_ls_R_factor_all 0.0993
_refine_ls_R_factor_gt 0.0600
_refine_ls_shift/su_max 0.009
_refine_ls_shift/su_mean 0.001
_refine_ls_structure_factor_coef Fsqd
_refine_ls_weighting_details 'calc w = 1/[\s^2^(Fo^2^)+(0.0596P)^2^] where P = (Fo^2^+2Fc^2^)/3'
_refine_ls_weighting_scheme calc
_refine_ls_wR_factor_gt 0.1289
_refine_ls_wR_factor_ref 0.1462
_reflns_number_gt 3945
_reflns_number_total 5099
_reflns_threshold_expression I>2\s(I)
_cod_data_source_file dn6123.cif
_cod_data_source_block I
_cod_depositor_comments
;
The following automatic conversions were performed:
'_symmetry_cell_setting' value 'Monoclinic' changed to 'monoclinic'
according to '/home/saulius/struct/CIF-dictionaries/cif_core.dic'
dictionary named 'cif_core.dic' version 2.4.1 from 2010-06-29.

Automatic conversion script
Id: cif_fix_enum 1527 2010-12-29 10:47:43Z saulius 

The following automatic conversions were performed:

'_symmetry_cell_setting' value 'Monoclinic' changed to 'monoclinic'
according to /home/saulius/struct/CIF-dictionaries/cif_core.dic
dictionary named 'cif_core.dic' version 2.4.1 from 2010-06-29.

Automatic conversion script
Id: cif_fix_values 1715 2011-07-08 13:25:40Z adriana 
;
_cod_original_sg_symbol_H-M 'P 21'
_cod_database_code 2203420
_cod_database_fobs_code 2203420

loop_
_symmetry_equiv_pos_as_xyz
'x, y, z'
'-x, y+1/2, -z'

loop_
_atom_site_label
_atom_site_fract_x
_atom_site_fract_y
_atom_site_fract_z
_atom_site_U_iso_or_equiv
_atom_site_adp_type
_atom_site_calc_flag
_atom_site_refinement_flags
_atom_site_occupancy
_atom_site_type_symbol
O1 0.9153(5) 0.0213(2) 0.3699(2) 0.0682(11) Uani d . 1 O
O2 0.8380(3) 0.27909(19) 0.31431(19) 0.0455(8) Uani d . 1 O
O3 0.8033(3) 0.33043(19) 0.4907(2) 0.0474(8) Uani d . 1 O
O4 1.1258(4) 0.2753(2) 0.0722(2) 0.0587(9) Uani d . 1 O
O5 1.1954(4) 0.1033(2) 0.6567(2) 0.0584(9) Uani d . 1 O
O6 1.1735(4) 0.2630(2) 0.7136(2) 0.0611(10) Uani d . 1 O
O7 0.6209(4) 0.1117(2) 0.6224(2) 0.0603(9) Uani d . 1 O
O8 0.6269(3) -0.1255(2) 0.49791(19) 0.0452(7) Uani d . 1 O
O9 0.7096(3) -0.22307(19) 0.6511(2) 0.0503(8) Uani d . 1 O
O10 0.2809(4) -0.0438(3) 0.2837(2) 0.0651(10) Uani d . 1 O
O11 0.3899(4) -0.0374(3) 0.8873(3) 0.0746(11) Uani d . 1 O
O12 0.4032(4) -0.2048(2) 0.8978(2) 0.0693(11) Uani d . 1 O
O13 0.7921(8) 0.1707(4) 0.7670(5) 0.155(3) Uani d . 1 O
H13 0.7511 0.1390 0.7298 0.233 Uiso calc R 1 H
O14 0.9080(9) 0.0560(5) 0.7822(5) 0.170(3) Uani d . 1 O
C1 1.0108(5) 0.1297(3) 0.5387(3) 0.0421(10) Uani d . 1 C
H1 1.0204 0.0730 0.5180 0.051 Uiso calc R 1 H
C2 1.0959(5) 0.1561(3) 0.6102(3) 0.0431(11) Uani d . 1 C
C3 1.0854(5) 0.2418(3) 0.6400(3) 0.0459(12) Uani d . 1 C
C4 0.9863(5) 0.2978(3) 0.5990(3) 0.0435(11) Uani d . 1 C
H4 0.9778 0.3547 0.6191 0.052 Uiso calc R 1 H
C5 0.8989(4) 0.2687(3) 0.5274(3) 0.0392(10) Uani d . 1 C
C6 0.9094(5) 0.1853(3) 0.4954(3) 0.0409(11) Uani d . 1 C
C7 0.8127(5) 0.1555(3) 0.4164(3) 0.0418(11) Uani d . 1 C
H7 0.7344 0.1199 0.4399 0.050 Uiso calc R 1 H
C8 0.7405(5) 0.2315(3) 0.3692(3) 0.0429(11) Uani d . 1 C
H8 0.6569 0.2103 0.3322 0.051 Uiso calc R 1 H
C9 0.6873(5) 0.2966(3) 0.4343(3) 0.0485(12) Uani d . 1 C
H9A 0.6396 0.3443 0.4022 0.058 Uiso calc R 1 H
H9B 0.6152 0.2693 0.4705 0.058 Uiso calc R 1 H
C10 0.8949(5) 0.0982(3) 0.3538(3) 0.0465(12) Uani d . 1 C
C11 0.9482(5) 0.1421(3) 0.2749(3) 0.0395(10) Uani d . 1 C
C12 0.9214(5) 0.2304(3) 0.2613(3) 0.0373(10) Uani d . 1 C
C13 0.9852(5) 0.2728(3) 0.1928(3) 0.0418(10) Uani d . 1 C
C14 1.0712(5) 0.2259(3) 0.1371(3) 0.0481(12) Uani d . 1 C
C15 1.0980(6) 0.1383(3) 0.1470(3) 0.0579(14) Uani d . 1 C
H15 1.1563 0.1082 0.1084 0.069 Uiso calc R 1 H
C16 1.0351(5) 0.0972(3) 0.2164(3) 0.0528(13) Uani d . 1 C
H16 1.0507 0.0378 0.2247 0.063 Uiso calc R 1 H
C17 0.9780(6) 0.3653(3) 0.1617(3) 0.0537(12) Uani d . 1 C
H17A 0.9985 0.4057 0.2102 0.064 Uiso calc R 1 H
H17B 0.8831 0.3788 0.1335 0.064 Uiso calc R 1 H
C18 1.1001(6) 0.3669(3) 0.0942(3) 0.0546(13) Uani d . 1 C
H18 1.1894 0.3908 0.1234 0.065 Uiso calc R 1 H
C19 1.0670(6) 0.4164(3) 0.0102(3) 0.0560(13) Uani d . 1 C
C20 0.9266(7) 0.4032(5) -0.0367(4) 0.093(2) Uani d . 1 C
H20A 0.9272 0.4310 -0.0937 0.140 Uiso calc R 1 H
H20B 0.8504 0.4280 -0.0029 0.140 Uiso calc R 1 H
H20C 0.9093 0.3420 -0.0444 0.140 Uiso calc R 1 H
C21 1.1675(8) 0.4707(5) -0.0174(5) 0.098(2) Uani d . 1 C
H21A 1.1497 0.5027 -0.0691 0.117 Uiso calc R 1 H
H21B 1.2561 0.4769 0.0150 0.117 Uiso calc R 1 H
C22 1.1848(6) 0.0131(3) 0.6392(4) 0.0569(13) Uani d . 1 C
H22A 1.0854 -0.0056 0.6449 0.085 Uiso calc R 1 H
H22B 1.2477 -0.0181 0.6809 0.085 Uiso calc R 1 H
H22C 1.2141 0.0016 0.5801 0.085 Uiso calc R 1 H
C23 1.1554(7) 0.3471(4) 0.7485(4) 0.089(2) Uani d . 1 C
H23A 1.1807 0.3896 0.7051 0.133 Uiso calc R 1 H
H23B 1.2179 0.3540 0.8009 0.133 Uiso calc R 1 H
H23C 1.0551 0.3551 0.7632 0.133 Uiso calc R 1 H
C24 0.5445(5) -0.0350(3) 0.7596(3) 0.0460(12) Uani d . 1 C
H24 0.5372 0.0253 0.7547 0.055 Uiso calc R 1 H
C25 0.4739(5) -0.0772(3) 0.8255(3) 0.0504(12) Uani d . 1 C
C26 0.4799(5) -0.1672(4) 0.8319(3) 0.0505(13) Uani d . 1 C
C27 0.5627(5) -0.2134(3) 0.7738(3) 0.0453(11) Uani d . 1 C
H27 0.5709 -0.2735 0.7791 0.054 Uiso calc R 1 H
C28 0.6341(5) -0.1696(3) 0.7072(3) 0.0393(11) Uani d . 1 C
C29 0.6271(5) -0.0813(3) 0.6998(3) 0.0411(11) Uani d . 1 C
C30 0.7061(5) -0.0344(3) 0.6270(3) 0.0426(11) Uani d . 1 C
H30 0.7962 -0.0097 0.6544 0.051 Uiso calc R 1 H
C31 0.7511(5) -0.0987(3) 0.5562(3) 0.0451(11) Uani d . 1 C
H31 0.8256 -0.0717 0.5204 0.054 Uiso calc R 1 H
C32 0.8122(5) -0.1817(3) 0.5968(3) 0.0516(13) Uani d . 1 C
H32A 0.8380 -0.2212 0.5498 0.062 Uiso calc R 1 H
H32B 0.9007 -0.1685 0.6322 0.062 Uiso calc R 1 H
C33 0.6176(5) 0.0400(3) 0.5878(3) 0.0465(12) Uani d . 1 C
C34 0.5262(5) 0.0206(3) 0.5075(3) 0.0416(11) Uani d . 1 C
C35 0.5385(5) -0.0605(3) 0.4675(3) 0.0398(10) Uani d . 1 C
C36 0.4521(5) -0.0796(3) 0.3917(3) 0.0444(11) Uani d . 1 C
C37 0.3572(5) -0.0167(3) 0.3587(3) 0.0517(13) Uani d . 1 C
C38 0.3425(6) 0.0647(4) 0.3960(4) 0.0626(15) Uani d . 1 C
H38 0.2774 0.1057 0.3716 0.075 Uiso calc R 1 H
C39 0.4277(5) 0.0821(3) 0.4703(3) 0.0509(12) Uani d . 1 C
H39 0.4205 0.1363 0.4972 0.061 Uiso calc R 1 H
C40 0.4385(6) -0.1592(3) 0.3343(3) 0.0522(12) Uani d . 1 C
H40A 0.3892 -0.2060 0.3640 0.063 Uiso calc R 1 H
H40B 0.5336 -0.1793 0.3168 0.063 Uiso calc R 1 H
C41 0.3457(5) -0.1250(4) 0.2544(3) 0.0577(13) Uani d . 1 C
H41 0.2669 -0.1667 0.2401 0.069 Uiso calc R 1 H
C42 0.4296(7) -0.1102(5) 0.1741(4) 0.0754(17) Uani d . 1 C
C43 0.4633(10) -0.0320(6) 0.1476(6) 0.131(3) Uani d . 1 C
H43A 0.4345 0.0164 0.1794 0.157 Uiso calc R 1 H
H43B 0.5162 -0.0248 0.0968 0.157 Uiso calc R 1 H
C44 0.4748(9) -0.1916(6) 0.1281(5) 0.120(3) Uani d . 1 C
H44A 0.5352 -0.1769 0.0799 0.180 Uiso calc R 1 H
H44B 0.3891 -0.2220 0.1055 0.180 Uiso calc R 1 H
H44C 0.5289 -0.2283 0.1695 0.180 Uiso calc R 1 H
C45 0.3868(8) 0.0541(4) 0.8858(5) 0.095(2) Uani d . 1 C
H45A 0.4846 0.0762 0.8949 0.142 Uiso calc R 1 H
H45B 0.3273 0.0749 0.9321 0.142 Uiso calc R 1 H
H45C 0.3463 0.0736 0.8294 0.142 Uiso calc R 1 H
C46 0.4079(8) -0.2962(4) 0.9069(4) 0.091(2) Uani d . 1 C
H46A 0.3781 -0.3229 0.8514 0.137 Uiso calc R 1 H
H46B 0.3428 -0.3139 0.9517 0.137 Uiso calc R 1 H
H46C 0.5060 -0.3140 0.9238 0.137 Uiso calc R 1 H
C47 0.8792(10) 0.1287(5) 0.8118(7) 0.112(3) Uani d . 1 C
C48 0.9771(12) 0.1576(6) 0.8839(6) 0.154(4) Uani d . 1 C
H48A 1.0500 0.1956 0.8612 0.231 Uiso calc R 1 H
H48B 1.0241 0.1081 0.9117 0.231 Uiso calc R 1 H
H48C 0.9223 0.1884 0.9268 0.231 Uiso calc R 1 H

loop_
_atom_site_aniso_label
_atom_site_aniso_U_11
_atom_site_aniso_U_22
_atom_site_aniso_U_33
_atom_site_aniso_U_12
_atom_site_aniso_U_13
_atom_site_aniso_U_23
O1 0.112(3) 0.031(2) 0.060(2) -0.001(2) -0.006(2) 0.0034(16)
O2 0.0536(18) 0.0438(19) 0.0396(17) 0.0054(16) 0.0061(15) 0.0061(14)
O3 0.0485(18) 0.0437(18) 0.0497(19) 0.0102(16) 0.0000(15) 0.0052(15)
O4 0.074(2) 0.058(2) 0.0457(19) 0.0114(19) 0.0168(17) 0.0037(17)
O5 0.066(2) 0.054(2) 0.053(2) 0.0155(18) -0.0171(18) 0.0032(17)
O6 0.071(2) 0.057(2) 0.053(2) 0.0010(19) -0.0170(18) -0.0113(18)
O7 0.076(2) 0.042(2) 0.062(2) -0.0019(18) -0.0040(19) -0.0035(17)
O8 0.0485(17) 0.0429(18) 0.0438(17) 0.0021(16) -0.0028(14) 0.0019(15)
O9 0.059(2) 0.0429(19) 0.0489(19) 0.0081(17) 0.0074(16) 0.0011(16)
O10 0.065(2) 0.075(3) 0.054(2) 0.014(2) -0.0127(18) 0.0058(19)
O11 0.095(3) 0.072(3) 0.059(2) 0.009(2) 0.032(2) -0.010(2)
O12 0.086(3) 0.071(3) 0.052(2) -0.011(2) 0.022(2) 0.0081(19)
O13 0.190(6) 0.108(5) 0.163(6) -0.013(5) -0.042(5) 0.020(5)
O14 0.216(8) 0.134(6) 0.159(6) 0.008(6) -0.019(5) -0.008(5)
C1 0.043(2) 0.039(2) 0.045(3) -0.003(2) 0.004(2) 0.000(2)
C2 0.042(2) 0.046(3) 0.040(3) 0.000(2) -0.001(2) 0.008(2)
C3 0.044(3) 0.051(3) 0.043(3) -0.002(2) -0.001(2) 0.000(2)
C4 0.051(3) 0.044(3) 0.036(2) 0.004(2) 0.004(2) -0.003(2)
C5 0.035(2) 0.038(2) 0.045(3) -0.001(2) 0.005(2) 0.009(2)
C6 0.040(2) 0.040(3) 0.043(3) -0.007(2) 0.006(2) 0.012(2)
C7 0.040(2) 0.039(3) 0.046(3) -0.009(2) -0.003(2) 0.008(2)
C8 0.032(2) 0.053(3) 0.043(3) -0.004(2) 0.000(2) 0.008(2)
C9 0.037(2) 0.059(3) 0.049(3) 0.006(2) 0.003(2) 0.009(2)
C10 0.051(3) 0.045(3) 0.043(3) -0.006(2) -0.010(2) -0.001(2)
C11 0.043(2) 0.036(2) 0.039(2) 0.000(2) -0.013(2) -0.0058(19)
C12 0.040(2) 0.037(2) 0.034(2) 0.005(2) -0.008(2) -0.0041(19)
C13 0.050(3) 0.038(2) 0.037(2) 0.007(2) -0.003(2) 0.000(2)
C14 0.056(3) 0.051(3) 0.037(3) 0.008(2) -0.003(2) -0.002(2)
C15 0.073(4) 0.055(3) 0.045(3) 0.016(3) 0.001(3) -0.010(3)
C16 0.073(3) 0.038(3) 0.046(3) 0.007(3) -0.010(3) -0.003(2)
C17 0.075(3) 0.043(3) 0.043(3) 0.009(3) 0.010(2) -0.001(2)
C18 0.071(3) 0.051(3) 0.042(3) 0.001(3) 0.005(2) 0.002(2)
C19 0.072(3) 0.055(3) 0.042(3) 0.008(3) 0.012(3) 0.009(2)
C20 0.105(5) 0.118(6) 0.056(4) 0.005(5) -0.014(4) 0.013(4)
C21 0.101(5) 0.118(6) 0.075(5) -0.013(5) 0.020(4) 0.040(4)
C22 0.060(3) 0.049(3) 0.061(3) 0.009(3) -0.004(3) 0.011(3)
C23 0.107(5) 0.073(4) 0.082(4) 0.017(4) -0.037(4) -0.030(3)
C24 0.052(3) 0.046(3) 0.040(3) 0.004(2) 0.002(2) -0.003(2)
C25 0.053(3) 0.059(3) 0.040(3) 0.002(3) 0.005(2) -0.008(2)
C26 0.048(3) 0.069(4) 0.035(3) -0.007(3) -0.003(2) 0.002(2)
C27 0.048(3) 0.048(3) 0.038(2) -0.004(2) -0.009(2) 0.003(2)
C28 0.038(2) 0.043(3) 0.036(2) 0.003(2) -0.005(2) 0.003(2)
C29 0.036(2) 0.047(3) 0.040(3) -0.003(2) -0.002(2) 0.002(2)
C30 0.038(2) 0.046(3) 0.044(3) -0.006(2) 0.000(2) 0.003(2)
C31 0.038(2) 0.054(3) 0.043(3) -0.002(2) 0.005(2) 0.006(2)
C32 0.043(3) 0.065(3) 0.046(3) 0.014(2) 0.000(2) 0.003(2)
C33 0.047(3) 0.044(3) 0.050(3) -0.010(2) 0.013(2) 0.004(2)
C34 0.041(2) 0.037(2) 0.047(3) -0.002(2) 0.005(2) 0.008(2)
C35 0.039(2) 0.036(2) 0.044(3) -0.001(2) 0.011(2) 0.010(2)
C36 0.044(3) 0.050(3) 0.039(2) 0.001(2) 0.002(2) 0.011(2)
C37 0.045(3) 0.056(3) 0.053(3) 0.001(2) -0.004(2) 0.014(3)
C38 0.054(3) 0.049(3) 0.084(4) 0.013(3) -0.010(3) 0.020(3)
C39 0.052(3) 0.045(3) 0.056(3) 0.003(2) 0.005(2) 0.006(2)
C40 0.058(3) 0.055(3) 0.043(3) 0.009(3) 0.004(2) 0.004(2)
C41 0.055(3) 0.072(4) 0.046(3) 0.002(3) -0.006(2) 0.003(3)
C42 0.071(4) 0.095(5) 0.058(4) 0.008(4) -0.008(3) 0.009(4)
C43 0.153(8) 0.138(8) 0.107(7) 0.032(7) 0.050(6) 0.058(6)
C44 0.115(6) 0.172(8) 0.073(5) -0.009(6) 0.006(4) -0.056(5)
C45 0.111(5) 0.092(5) 0.083(5) 0.014(4) 0.035(4) -0.036(4)
C46 0.131(6) 0.082(5) 0.062(4) -0.030(4) 0.026(4) 0.011(4)
C47 0.114(6) 0.043(4) 0.177(10) -0.004(4) -0.021(6) 0.035(5)
C48 0.221(11) 0.126(8) 0.109(7) -0.052(8) -0.059(8) 0.008(6)

loop_
_atom_type_symbol
_atom_type_description
_atom_type_scat_dispersion_real
_atom_type_scat_dispersion_imag
_atom_type_scat_source
C C 0.0033 0.0016 'International Tables Vol C Tables 4.2.6.8 and 6.1.1.4'
H H 0.0000 0.0000 'International Tables Vol C Tables 4.2.6.8 and 6.1.1.4'
O O 0.0106 0.0060 'International Tables Vol C Tables 4.2.6.8 and 6.1.1.4'

loop_
_geom_angle_atom_site_label_1
_geom_angle_atom_site_label_2
_geom_angle_atom_site_label_3
_geom_angle
C12 O2 C8 116.0(3)
C5 O3 C9 115.2(3)
C14 O4 C18 107.9(4)
C2 O5 C22 116.2(4)
C3 O6 C23 116.3(4)
C35 O8 C31 115.6(3)
C28 O9 C32 116.5(3)
C37 O10 C41 108.2(4)
C25 O11 C45 116.4(5)
C26 O12 C46 118.4(5)
C47 O13 H13 109.5
C2 C1 C6 121.9(4)
C2 C1 H1 119.1
C6 C1 H1 119.1
C1 C2 O5 124.4(4)
C1 C2 C3 119.4(4)
O5 C2 C3 116.2(4)
C4 C3 O6 124.2(4)
C4 C3 C2 119.8(4)
O6 C3 C2 115.9(4)
C3 C4 C5 119.5(4)
C3 C4 H4 120.2
C5 C4 H4 120.2
C6 C5 O3 123.4(4)
C6 C5 C4 121.8(4)
O3 C5 C4 114.8(4)
C5 C6 C1 117.5(4)
C5 C6 C7 120.6(4)
C1 C6 C7 121.9(4)
C8 C7 C10 112.0(4)
C8 C7 C6 111.3(4)
C10 C7 C6 112.1(4)
C8 C7 H7 107.0
C10 C7 H7 107.0
C6 C7 H7 107.0
O2 C8 C9 105.4(4)
O2 C8 C7 113.3(3)
C9 C8 C7 110.9(4)
O2 C8 H8 109.1
C9 C8 H8 109.1
C7 C8 H8 109.1
O3 C9 C8 112.3(3)
O3 C9 H9A 109.1
C8 C9 H9A 109.1
O3 C9 H9B 109.1
C8 C9 H9B 109.1
H9A C9 H9B 107.9
O1 C10 C11 123.6(5)
O1 C10 C7 120.9(4)
C11 C10 C7 115.5(4)
C12 C11 C16 119.3(4)
C12 C11 C10 120.2(4)
C16 C11 C10 120.3(4)
O2 C12 C13 116.8(4)
O2 C12 C11 123.4(4)
C13 C12 C11 119.7(4)
C12 C13 C14 118.9(4)
C12 C13 C17 132.3(4)
C14 C13 C17 108.8(4)
O4 C14 C15 124.0(5)
O4 C14 C13 112.8(4)
C15 C14 C13 123.2(5)
C16 C15 C14 117.1(5)
C16 C15 H15 121.5
C14 C15 H15 121.5
C15 C16 C11 121.7(5)
C15 C16 H16 119.1
C11 C16 H16 119.1
C13 C17 C18 101.5(4)
C13 C17 H17A 111.5
C18 C17 H17A 111.5
C13 C17 H17B 111.5
C18 C17 H17B 111.5
H17A C17 H17B 109.3
O4 C18 C19 108.9(4)
O4 C18 C17 105.1(4)
C19 C18 C17 116.3(4)
O4 C18 H18 108.8
C19 C18 H18 108.8
C17 C18 H18 108.8
C21 C19 C20 123.2(6)
C21 C19 C18 118.1(5)
C20 C19 C18 118.8(5)
C19 C20 H20A 109.5
C19 C20 H20B 109.5
H20A C20 H20B 109.5
C19 C20 H20C 109.5
H20A C20 H20C 109.5
H20B C20 H20C 109.5
C19 C21 H21A 120.0
C19 C21 H21B 120.0
H21A C21 H21B 120.0
O5 C22 H22A 109.5
O5 C22 H22B 109.5
H22A C22 H22B 109.5
O5 C22 H22C 109.5
H22A C22 H22C 109.5
H22B C22 H22C 109.5
O6 C23 H23A 109.5
O6 C23 H23B 109.5
H23A C23 H23B 109.5
O6 C23 H23C 109.5
H23A C23 H23C 109.5
H23B C23 H23C 109.5
C25 C24 C29 120.8(5)
C25 C24 H24 119.6
C29 C24 H24 119.6
C24 C25 O11 125.1(5)
C24 C25 C26 120.2(5)
O11 C25 C26 114.7(5)
O12 C26 C27 123.9(5)
O12 C26 C25 116.8(5)
C27 C26 C25 119.3(5)
C26 C27 C28 119.9(4)
C26 C27 H27 120.1
C28 C27 H27 120.1
C29 C28 O9 124.2(4)
C29 C28 C27 121.1(5)
O9 C28 C27 114.6(4)
C28 C29 C24 118.6(5)
C28 C29 C30 120.6(4)
C24 C29 C30 120.8(4)
C33 C30 C29 112.3(4)
C33 C30 C31 111.9(4)
C29 C30 C31 110.5(4)
C33 C30 H30 107.3
C29 C30 H30 107.3
C31 C30 H30 107.3
O8 C31 C32 105.5(4)
O8 C31 C30 112.1(3)
C32 C31 C30 111.7(4)
O8 C31 H31 109.1
C32 C31 H31 109.1
C30 C31 H31 109.1
O9 C32 C31 111.7(4)
O9 C32 H32A 109.3
C31 C32 H32A 109.3
O9 C32 H32B 109.3
C31 C32 H32B 109.3
H32A C32 H32B 107.9
O7 C33 C34 122.6(4)
O7 C33 C30 121.0(4)
C34 C33 C30 116.3(4)
C35 C34 C39 119.5(4)
C35 C34 C33 119.1(4)
C39 C34 C33 121.5(4)
O8 C35 C36 115.6(4)
O8 C35 C34 125.0(4)
C36 C35 C34 119.4(4)
C37 C36 C35 118.3(5)
C37 C36 C40 109.2(4)
C35 C36 C40 132.5(4)
O10 C37 C36 112.0(4)
O10 C37 C38 123.9(5)
C36 C37 C38 124.1(5)
C39 C38 C37 116.7(5)
C39 C38 H38 121.6
C37 C38 H38 121.6
C38 C39 C34 122.0(5)
C38 C39 H39 119.0
C34 C39 H39 119.0
C36 C40 C41 101.7(4)
C36 C40 H40A 111.4
C41 C40 H40A 111.4
C36 C40 H40B 111.4
C41 C40 H40B 111.4
H40A C40 H40B 109.3
O10 C41 C42 110.4(5)
O10 C41 C40 105.8(4)
C42 C41 C40 114.0(4)
O10 C41 H41 108.8
C42 C41 H41 108.8
C40 C41 H41 108.8
C43 C42 C41 122.0(7)
C43 C42 C44 123.5(7)
C41 C42 C44 114.5(6)
C42 C43 H43A 120.0
C42 C43 H43B 120.0
H43A C43 H43B 120.0
C42 C44 H44A 109.5
C42 C44 H44B 109.5
H44A C44 H44B 109.5
C42 C44 H44C 109.5
H44A C44 H44C 109.5
H44B C44 H44C 109.5
O11 C45 H45A 109.5
O11 C45 H45B 109.5
H45A C45 H45B 109.5
O11 C45 H45C 109.5
H45A C45 H45C 109.5
H45B C45 H45C 109.5
O12 C46 H46A 109.5
O12 C46 H46B 109.5
H46A C46 H46B 109.5
O12 C46 H46C 109.5
H46A C46 H46C 109.5
H46B C46 H46C 109.5
O13 C47 O14 115.2(10)
O13 C47 C48 128.7(9)
O14 C47 C48 114.5(9)
C47 C48 H48A 109.5
C47 C48 H48B 109.5
H48A C48 H48B 109.5
C47 C48 H48C 109.5
H48A C48 H48C 109.5
H48B C48 H48C 109.5

loop_
_geom_bond_atom_site_label_1
_geom_bond_atom_site_label_2
_geom_bond_distance
O1 C10 1.219(5)
O2 C12 1.355(5)
O2 C8 1.444(5)
O3 C5 1.387(5)
O3 C9 1.426(5)
O4 C14 1.351(6)
O4 C18 1.467(6)
O5 C2 1.384(5)
O5 C22 1.413(6)
O6 C3 1.379(5)
O6 C23 1.407(6)
O7 C33 1.218(5)
O8 C35 1.350(5)
O8 C31 1.461(5)
O9 C28 1.385(5)
O9 C32 1.423(6)
O10 C37 1.366(6)
O10 C41 1.457(7)
O11 C25 1.378(6)
O11 C45 1.405(7)
O12 C26 1.370(6)
O12 C46 1.411(7)
O13 C47 1.207(8)
O13 H13 0.8200
O14 C47 1.236(10)
C1 C2 1.361(6)
C1 C6 1.400(6)
C1 H1 0.9300
C2 C3 1.396(7)
C3 C4 1.375(6)
C4 C5 1.387(6)
C4 H4 0.9300
C5 C6 1.373(6)
C6 C7 1.520(6)
C7 C8 1.503(6)
C7 C10 1.516(7)
C7 H7 0.9800
C8 C9 1.498(7)
C8 H8 0.9800
C9 H9A 0.9700
C9 H9B 0.9700
C10 C11 1.469(6)
C11 C12 1.391(6)
C11 C16 1.396(6)
C12 C13 1.373(6)
C13 C14 1.380(6)
C13 C17 1.496(7)
C14 C15 1.375(7)
C15 C16 1.371(7)
C15 H15 0.9300
C16 H16 0.9300
C17 C18 1.544(7)
C17 H17A 0.9700
C17 H17B 0.9700
C18 C19 1.497(7)
C18 H18 0.9800
C19 C21 1.322(8)
C19 C20 1.449(7)
C20 H20A 0.9600
C20 H20B 0.9600
C20 H20C 0.9600
C21 H21A 0.9300
C21 H21B 0.9300
C22 H22A 0.9600
C22 H22B 0.9600
C22 H22C 0.9600
C23 H23A 0.9600
C23 H23B 0.9600
C23 H23C 0.9600
C24 C25 1.373(7)
C24 C29 1.398(6)
C24 H24 0.9300
C25 C26 1.386(7)
C26 C27 1.380(7)
C27 C28 1.396(6)
C27 H27 0.9300
C28 C29 1.362(6)
C29 C30 1.522(6)
C30 C33 1.505(6)
C30 C31 1.526(6)
C30 H30 0.9800
C31 C32 1.510(6)
C31 H31 0.9800
C32 H32A 0.9700
C32 H32B 0.9700
C33 C34 1.469(6)
C34 C35 1.391(6)
C34 C39 1.404(6)
C35 C36 1.390(6)
C36 C37 1.376(6)
C36 C40 1.499(7)
C37 C38 1.381(7)
C38 C39 1.361(7)
C38 H38 0.9300
C39 H39 0.9300
C40 C41 1.533(6)
C40 H40A 0.9700
C40 H40B 0.9700
C41 C42 1.481(8)
C41 H41 0.9800
C42 C43 1.307(10)
C42 C44 1.498(10)
C43 H43A 0.9300
C43 H43B 0.9300
C44 H44A 0.9600
C44 H44B 0.9600
C44 H44C 0.9600
C45 H45A 0.9600
C45 H45B 0.9600
C45 H45C 0.9600
C46 H46A 0.9600
C46 H46B 0.9600
C46 H46C 0.9600
C47 C48 1.446(11)
C48 H48A 0.9600
C48 H48B 0.9600
C48 H48C 0.9600

loop_
_geom_hbond_atom_site_label_D
_geom_hbond_atom_site_label_H
_geom_hbond_atom_site_label_A
_geom_hbond_distance_DH
_geom_hbond_distance_HA
_geom_hbond_distance_DA
_geom_hbond_angle_DHA
O13 H13 O7 0.82 2.01 2.776(7) 155

loop_
_geom_torsion_atom_site_label_1
_geom_torsion_atom_site_label_2
_geom_torsion_atom_site_label_3
_geom_torsion_atom_site_label_4
_geom_torsion
_geom_torsion_publ_flag
O3 C5 C6 C7 -0.6(6) y
C5 C6 C7 C8 13.9(6) y
C6 C7 C8 C9 -41.7(5) y
C7 C8 C9 O3 59.9(5) y
C8 C9 O3 C5 -46.6(5) y
C9 O3 C5 C6 17.1(6) y
O2 C8 C7 C10 -49.9(5) y
C8 C7 C10 C11 27.0(5) y
C7 C10 C11 C12 -0.4(6) y
C10 C11 C12 O2 -4.9(6) y
C11 C12 O2 C8 -18.7(5) y
C12 O2 C8 C7 46.5(5) y
O9 C28 C29 C30 -0.6(7) y
C28 C29 C30 C31 15.1(6) y
C29 C30 C31 C32 -42.4(5) y
C30 C31 C32 O9 58.0(5) y
C31 C32 O9 C28 -43.5(5) y
C32 O9 C28 C29 15.2(6) y
O8 C30 C31 C33 50.1(5) y
C30 C31 C33 C34 -152.5(5) y
C31 C33 C34 C35 9.9(4) y
C33 C34 C35 O8 1.7(6) y
C34 C35 O8 C30 2.1(4) y
C35 O8 C30 C31 -139.4(4) y
O4 C13 C14 C17 -0.9(6) y
C13 C14 C17 C18 167.0(5) y
C14 C7 C18 O4 0.9(2) y
C7 C18 O4 C13 5.85(13) y
C18 O4 C13 C14 -168.3(5) y
O10 C36 C37 C40 1.0(6) y
C36 C37 C38 C39 -0.4(8) y
C37 C38 C39 O10 0.6(4) y
C38 C39 O10 C36 -179.4(8) y
C39 O10 C36 C37 0.7(4) y

loop_
_cod_related_entry_id
_cod_related_entry_database
_cod_related_entry_code
1 ChemSpider 21174397
